data_2223145
loop_
_publ_author_name
'Lee, See Mun'
'Lo, Kong Mun'
'Mohd Ali, Hapipah'
'Robinson, Ward T.'

_publ_section_title
;
 Bis[4-(dimethylamino)pyridinium]
 tetrabromidobis(4-methylphenyl)stannate(IV)
;
_journal_coeditor_code LH2842
_journal_issue 9
_journal_name_full 'Acta Crystallographica Section E'
_journal_page_first m1040
_journal_paper_doi 10.1107/S1600536809030323
_journal_volume 65
_journal_year 2009
_chemical_formula_iupac '(C7 H11 N2)2 [Sn Br4 (C7 H7)2]'
_chemical_formula_moiety '2(C7 H11 N2 +), C14 H14 Br4 Sn 2-'
_chemical_formula_sum 'C28 H36 Br4 N4 Sn'
_chemical_formula_weight 866.94
_chemical_name_systematic
;
Bis[4-(dimethylamino)pyridinium] tetrabromidobis(4-methylphenyl)stannate(IV)
;
_space_group_IT_number 14
_symmetry_cell_setting monoclinic
_symmetry_space_group_name_Hall '-P 2yn'
_symmetry_space_group_name_H-M 'P 1 21/n 1'
_atom_sites_solution_hydrogens geom
_atom_sites_solution_primary direct
_atom_sites_solution_secondary difmap
_audit_creation_method SHELXL-97
_cell_angle_alpha 90
_cell_angle_beta 95.0630(10)
_cell_angle_gamma 90
_cell_formula_units_Z 2
_cell_length_a 10.2178(3)
_cell_length_b 10.4808(3)
_cell_length_c 14.5833(3)
_cell_measurement_reflns_used 6698
_cell_measurement_temperature 100(2)
_cell_measurement_theta_max 30.51
_cell_measurement_theta_min 2.34
_cell_volume 1555.64(7)
_computing_cell_refinement 'SAINT (Bruker, 2008)'
_computing_data_collection 'APEX2 (Bruker, 2008)'
_computing_data_reduction 'SAINT (Bruker, 2008)'
_computing_molecular_graphics 'SHELXTL (Sheldrick, 2008)'
_computing_publication_material 'publCIF (Westrip, 2009)'
_computing_structure_refinement 'SHELXL97 (Sheldrick, 2008)'
_computing_structure_solution 'SHELXS97 (Sheldrick, 2008)'
_diffrn_ambient_temperature 100(2)
_diffrn_measured_fraction_theta_full 1.000
_diffrn_measured_fraction_theta_max 1.000
_diffrn_measurement_device_type 'Bruker APEXII CCD area-detector'
_diffrn_measurement_method \w
_diffrn_radiation_monochromator graphite
_diffrn_radiation_source 'fine-focus sealed tube'
_diffrn_radiation_type MoK\a
_diffrn_radiation_wavelength 0.71073
_diffrn_reflns_av_R_equivalents 0.0193
_diffrn_reflns_av_sigmaI/netI 0.0199
_diffrn_reflns_limit_h_max 10
_diffrn_reflns_limit_h_min -13
_diffrn_reflns_limit_k_max 8
_diffrn_reflns_limit_k_min -13
_diffrn_reflns_limit_l_max 18
_diffrn_reflns_limit_l_min -18
_diffrn_reflns_number 11555
_diffrn_reflns_theta_full 25.00
_diffrn_reflns_theta_max 27.50
_diffrn_reflns_theta_min 2.34
_exptl_absorpt_coefficient_mu 5.982
_exptl_absorpt_correction_T_max 0.353
_exptl_absorpt_correction_T_min 0.229
_exptl_absorpt_correction_type multi-scan
_exptl_absorpt_process_details '(SADABS; Sheldrick, 1996)'
_exptl_crystal_colour colourless
_exptl_crystal_density_diffrn 1.851
_exptl_crystal_density_method 'not measured'
_exptl_crystal_description block
_exptl_crystal_F_000 844
_exptl_crystal_size_max 0.35
_exptl_crystal_size_mid 0.30
_exptl_crystal_size_min 0.22
_refine_diff_density_max 0.444
_refine_diff_density_min -0.452
_refine_ls_extinction_method none
_refine_ls_goodness_of_fit_ref 1.047
_refine_ls_hydrogen_treatment constr
_refine_ls_matrix_type full
_refine_ls_number_parameters 172
_refine_ls_number_reflns 3569
_refine_ls_number_restraints 0
_refine_ls_restrained_S_all 1.047
_refine_ls_R_factor_all 0.0216
_refine_ls_R_factor_gt 0.0176
_refine_ls_shift/su_max 0.001
_refine_ls_shift/su_mean 0.000
_refine_ls_structure_factor_coef Fsqd
_refine_ls_weighting_details 'calc w=1/[\s^2^(Fo^2^)+(0.0246P)^2^+0.5727P] where P=(Fo^2^+2Fc^2^)/3'
_refine_ls_weighting_scheme calc
_refine_ls_wR_factor_gt 0.0438
_refine_ls_wR_factor_ref 0.0452
_reflns_number_gt 3225
_reflns_number_total 3569
_reflns_threshold_expression I>2\s(I)
_cod_data_source_file lh2842.cif
_cod_data_source_block I
_cod_depositor_comments
;
The following automatic conversions were performed:
'_symmetry_cell_setting' value 'Monoclinic' changed to 'monoclinic'
according to '/home/saulius/struct/CIF-dictionaries/cif_core.dic'
dictionary named 'cif_core.dic' version 2.4.1 from 2010-06-29.

Automatic conversion script
Id: cif_fix_enum 1527 2010-12-29 10:47:43Z saulius 

The following automatic conversions were performed:

'_symmetry_cell_setting' value 'Monoclinic' changed to 'monoclinic'
according to /home/saulius/struct/CIF-dictionaries/cif_core.dic
dictionary named 'cif_core.dic' version 2.4.1 from 2010-06-29.

Automatic conversion script
Id: cif_fix_values 1715 2011-07-08 13:25:40Z adriana 
;
_cod_original_sg_symbol_H-M 'P 21/n'
_cod_database_code 2223145
_cod_database_fobs_code 2223145

loop_
_symmetry_equiv_pos_as_xyz
'x, y, z'
'-x+1/2, y+1/2, -z+1/2'
'-x, -y, -z'
'x-1/2, -y-1/2, z-1/2'

loop_
_atom_site_type_symbol
_atom_site_label
_atom_site_fract_x
_atom_site_fract_y
_atom_site_fract_z
_atom_site_U_iso_or_equiv
_atom_site_adp_type
_atom_site_calc_flag
_atom_site_refinement_flags
_atom_site_occupancy
_atom_site_disorder_assembly
_atom_site_disorder_group
Sn Sn1 1.0000 0.0000 0.0000 0.01042(5) Uani d S 1 . .
Br Br1 0.951470(19) -0.180492(17) 0.131083(12) 0.01383(5) Uani d . 1 . .
Br Br2 1.261950(18) -0.018292(18) 0.055861(14) 0.01597(6) Uani d . 1 . .
N N1 0.24150(18) 0.65685(17) 0.11335(13) 0.0237(4) Uani d . 1 . .
H H1 0.2028 0.7281 0.1280 0.028 Uiso calc R 1 . .
N N2 0.43055(16) 0.33066(16) 0.04249(11) 0.0166(3) Uani d . 1 . .
C C1 0.98097(18) 0.15055(17) 0.09731(12) 0.0106(3) Uani d . 1 . .
C C2 1.06827(19) 0.25260(18) 0.10370(13) 0.0140(4) Uani d . 1 . .
H H2 1.1417 0.2527 0.0680 0.017 Uiso calc R 1 . .
C C3 1.04872(19) 0.35431(19) 0.16189(13) 0.0158(4) Uani d . 1 . .
H H3 1.1089 0.4236 0.1651 0.019 Uiso calc R 1 . .
C C4 0.94235(19) 0.35675(19) 0.21573(13) 0.0148(4) Uani d . 1 . .
C C5 0.85693(19) 0.25278(19) 0.21028(13) 0.0142(4) Uani d . 1 . .
H H5 0.7847 0.2514 0.2471 0.017 Uiso calc R 1 . .
C C6 0.87603(18) 0.15088(18) 0.15165(12) 0.0136(4) Uani d . 1 . .
H H6 0.8167 0.0809 0.1488 0.016 Uiso calc R 1 . .
C C7 0.9200(2) 0.46954(19) 0.27623(15) 0.0204(4) Uani d . 1 . .
H H7A 0.8970 0.5443 0.2377 0.031 Uiso calc R 1 . .
H H7B 1.0004 0.4873 0.3160 0.031 Uiso calc R 1 . .
H H7C 0.8482 0.4506 0.3144 0.031 Uiso calc R 1 . .
C C8 0.2184(2) 0.6093(2) 0.02768(15) 0.0249(5) Uani d . 1 . .
H H8 0.1593 0.6526 -0.0157 0.030 Uiso calc R 1 . .
C C9 0.2777(2) 0.5010(2) 0.00204(15) 0.0201(4) Uani d . 1 . .
H H9 0.2596 0.4687 -0.0586 0.024 Uiso calc R 1 . .
C C10 0.36716(18) 0.43551(18) 0.06587(13) 0.0131(4) Uani d . 1 . .
C C11 0.3857(2) 0.48772(18) 0.15624(14) 0.0171(4) Uani d . 1 . .
H H11 0.4421 0.4461 0.2022 0.021 Uiso calc R 1 . .
C C12 0.3229(2) 0.5969(2) 0.17697(14) 0.0202(4) Uani d . 1 . .
H H12 0.3367 0.6314 0.2373 0.024 Uiso calc R 1 . .
C C13 0.4097(2) 0.2765(2) -0.05001(14) 0.0208(4) Uani d . 1 . .
H H13A 0.3200 0.2431 -0.0599 0.031 Uiso calc R 1 . .
H H13B 0.4726 0.2072 -0.0565 0.031 Uiso calc R 1 . .
H H13C 0.4225 0.3430 -0.0956 0.031 Uiso calc R 1 . .
C C14 0.5171(2) 0.2619(2) 0.11039(15) 0.0249(5) Uani d . 1 . .
H H14A 0.5837 0.3204 0.1387 0.037 Uiso calc R 1 . .
H H14B 0.5603 0.1920 0.0801 0.037 Uiso calc R 1 . .
H H14C 0.4653 0.2270 0.1580 0.037 Uiso calc R 1 . .

loop_
_atom_site_aniso_label
_atom_site_aniso_U_11
_atom_site_aniso_U_22
_atom_site_aniso_U_33
_atom_site_aniso_U_12
_atom_site_aniso_U_13
_atom_site_aniso_U_23
Sn1 0.01059(9) 0.00929(9) 0.01105(9) 0.00024(6) -0.00081(6) -0.00130(6)
Br1 0.01585(10) 0.01282(10) 0.01285(9) -0.00079(7) 0.00140(7) 0.00179(7)
Br2 0.01007(10) 0.01519(10) 0.02186(11) 0.00061(7) -0.00312(7) -0.00193(7)
N1 0.0260(10) 0.0161(9) 0.0291(10) 0.0075(7) 0.0021(8) 0.0008(7)
N2 0.0155(8) 0.0160(8) 0.0179(8) 0.0010(7) -0.0002(6) 0.0011(7)
C1 0.0124(9) 0.0099(8) 0.0091(8) 0.0006(7) -0.0018(7) -0.0002(7)
C2 0.0120(9) 0.0134(9) 0.0165(9) -0.0010(7) 0.0013(7) -0.0003(7)
C3 0.0139(9) 0.0119(9) 0.0210(10) -0.0036(7) -0.0009(7) -0.0015(7)
C4 0.0157(9) 0.0137(9) 0.0143(9) 0.0041(8) -0.0027(7) -0.0022(7)
C5 0.0119(9) 0.0185(10) 0.0124(9) 0.0022(7) 0.0024(7) 0.0002(7)
C6 0.0126(9) 0.0143(9) 0.0136(9) -0.0019(7) -0.0006(7) 0.0005(7)
C7 0.0218(11) 0.0158(10) 0.0232(10) 0.0042(8) 0.0005(8) -0.0068(8)
C8 0.0252(11) 0.0265(12) 0.0225(11) 0.0073(9) -0.0016(9) 0.0083(9)
C9 0.0193(11) 0.0246(11) 0.0157(10) 0.0023(8) -0.0021(8) 0.0035(8)
C10 0.0110(9) 0.0119(9) 0.0165(9) -0.0037(7) 0.0011(7) 0.0020(7)
C11 0.0153(10) 0.0175(10) 0.0177(10) -0.0019(8) -0.0035(8) 0.0019(8)
C12 0.0208(11) 0.0179(10) 0.0214(10) -0.0019(8) -0.0012(8) -0.0016(8)
C13 0.0203(11) 0.0228(11) 0.0194(10) -0.0016(9) 0.0025(8) -0.0038(8)
C14 0.0275(12) 0.0205(11) 0.0259(11) 0.0108(9) -0.0016(9) 0.0030(9)

loop_
_atom_type_symbol
_atom_type_description
_atom_type_scat_dispersion_real
_atom_type_scat_dispersion_imag
_atom_type_scat_source
C C 0.0033 0.0016 'International Tables Vol C Tables 4.2.6.8 and 6.1.1.4'
H H 0.0000 0.0000 'International Tables Vol C Tables 4.2.6.8 and 6.1.1.4'
N N 0.0061 0.0033 'International Tables Vol C Tables 4.2.6.8 and 6.1.1.4'
Br Br -0.2901 2.4595 'International Tables Vol C Tables 4.2.6.8 and 6.1.1.4'
Sn Sn -0.6537 1.4246 'International Tables Vol C Tables 4.2.6.8 and 6.1.1.4'

loop_
_geom_angle_atom_site_label_1
_geom_angle_atom_site_label_2
_geom_angle_atom_site_label_3
_geom_angle_site_symmetry_1
_geom_angle_site_symmetry_3
_geom_angle
_geom_angle_publ_flag
C1 Sn1 C1 3_755 . 180.00(13) ?
C1 Sn1 Br2 3_755 3_755 89.88(5) ?
C1 Sn1 Br2 . 3_755 90.12(5) ?
C1 Sn1 Br2 3_755 . 90.12(5) ?
C1 Sn1 Br2 . . 89.88(5) ?
Br2 Sn1 Br2 3_755 . 180.000(12) ?
C1 Sn1 Br1 3_755 . 89.22(5) ?
C1 Sn1 Br1 . . 90.78(5) ?
Br2 Sn1 Br1 3_755 . 91.340(6) ?
Br2 Sn1 Br1 . . 88.660(6) ?
C1 Sn1 Br1 3_755 3_755 90.78(5) ?
C1 Sn1 Br1 . 3_755 89.22(5) ?
Br2 Sn1 Br1 3_755 3_755 88.660(6) ?
Br2 Sn1 Br1 . 3_755 91.340(6) ?
Br1 Sn1 Br1 . 3_755 180.000(10) ?
C12 N1 C8 . . 120.94(19) ?
C12 N1 H1 . . 119.5 ?
C8 N1 H1 . . 119.5 ?
C10 N2 C14 . . 120.81(17) ?
C10 N2 C13 . . 121.38(17) ?
C14 N2 C13 . . 117.71(17) ?
C6 C1 C2 . . 118.88(17) ?
C6 C1 Sn1 . . 119.98(13) ?
C2 C1 Sn1 . . 121.04(13) ?
C3 C2 C1 . . 120.37(17) ?
C3 C2 H2 . . 119.8 ?
C1 C2 H2 . . 119.8 ?
C2 C3 C4 . . 121.28(18) ?
C2 C3 H3 . . 119.4 ?
C4 C3 H3 . . 119.4 ?
C5 C4 C3 . . 117.91(17) ?
C5 C4 C7 . . 121.42(17) ?
C3 C4 C7 . . 120.66(18) ?
C6 C5 C4 . . 120.90(17) ?
C6 C5 H5 . . 119.5 ?
C4 C5 H5 . . 119.5 ?
C1 C6 C5 . . 120.63(18) ?
C1 C6 H6 . . 119.7 ?
C5 C6 H6 . . 119.7 ?
C4 C7 H7A . . 109.5 ?
C4 C7 H7B . . 109.5 ?
H7A C7 H7B . . 109.5 ?
C4 C7 H7C . . 109.5 ?
H7A C7 H7C . . 109.5 ?
H7B C7 H7C . . 109.5 ?
N1 C8 C9 . . 121.3(2) ?
N1 C8 H8 . . 119.3 ?
C9 C8 H8 . . 119.3 ?
C8 C9 C10 . . 120.1(2) ?
C8 C9 H9 . . 120.0 ?
C10 C9 H9 . . 120.0 ?
N2 C10 C9 . . 121.88(18) ?
N2 C10 C11 . . 121.65(18) ?
C9 C10 C11 . . 116.47(18) ?
C12 C11 C10 . . 120.16(19) ?
C12 C11 H11 . . 119.9 ?
C10 C11 H11 . . 119.9 ?
N1 C12 C11 . . 121.0(2) ?
N1 C12 H12 . . 119.5 ?
C11 C12 H12 . . 119.5 ?
N2 C13 H13A . . 109.5 ?
N2 C13 H13B . . 109.5 ?
H13A C13 H13B . . 109.5 ?
N2 C13 H13C . . 109.5 ?
H13A C13 H13C . . 109.5 ?
H13B C13 H13C . . 109.5 ?
N2 C14 H14A . . 109.5 ?
N2 C14 H14B . . 109.5 ?
H14A C14 H14B . . 109.5 ?
N2 C14 H14C . . 109.5 ?
H14A C14 H14C . . 109.5 ?
H14B C14 H14C . . 109.5 ?

loop_
_geom_bond_atom_site_label_1
_geom_bond_atom_site_label_2
_geom_bond_site_symmetry_2
_geom_bond_distance
_geom_bond_publ_flag
Sn1 C1 3_755 2.1424(18) ?
Sn1 C1 . 2.1424(18) ?
Sn1 Br2 3_755 2.7349(2) ?
Sn1 Br2 . 2.7349(2) ?
Sn1 Br1 . 2.76515(18) ?
Sn1 Br1 3_755 2.76515(18) ?
N1 C12 . 1.346(3) ?
N1 C8 . 1.346(3) ?
N1 H1 . 0.8800 ?
N2 C10 . 1.335(2) ?
N2 C14 . 1.459(3) ?
N2 C13 . 1.462(3) ?
C1 C6 . 1.388(3) ?
C1 C2 . 1.391(3) ?
C2 C3 . 1.388(3) ?
C2 H2 . 0.9500 ?
C3 C4 . 1.396(3) ?
C3 H3 . 0.9500 ?
C4 C5 . 1.394(3) ?
C4 C7 . 1.504(3) ?
C5 C6 . 1.393(3) ?
C5 H5 . 0.9500 ?
C6 H6 . 0.9500 ?
C7 H7A . 0.9800 ?
C7 H7B . 0.9800 ?
C7 H7C . 0.9800 ?
C8 C9 . 1.356(3) ?
C8 H8 . 0.9500 ?
C9 C10 . 1.422(3) ?
C9 H9 . 0.9500 ?
C10 C11 . 1.424(3) ?
C11 C12 . 1.359(3) ?
C11 H11 . 0.9500 ?
C12 H12 . 0.9500 ?
C13 H13A . 0.9800 ?
C13 H13B . 0.9800 ?
C13 H13C . 0.9800 ?
C14 H14A . 0.9800 ?
C14 H14B . 0.9800 ?
C14 H14C . 0.9800 ?

loop_
_geom_hbond_atom_site_label_D
_geom_hbond_atom_site_label_H
_geom_hbond_atom_site_label_A
_geom_hbond_site_symmetry_A
_geom_hbond_distance_DH
_geom_hbond_distance_HA
_geom_hbond_distance_DA
_geom_hbond_angle_DHA
N1 H1 Br1 1_465 0.88 2.75 3.448(2) 138
N1 H1 Br2 1_465 0.88 2.94 3.517(2) 125

loop_
_geom_torsion_atom_site_label_1
_geom_torsion_atom_site_label_2
_geom_torsion_atom_site_label_3
_geom_torsion_atom_site_label_4
_geom_torsion_site_symmetry_1
_geom_torsion_site_symmetry_2
_geom_torsion_site_symmetry_3
_geom_torsion_site_symmetry_4
_geom_torsion
_geom_torsion_publ_flag
C1 Sn1 C1 C6 3_755 . . . 0.00(18) ?
Br2 Sn1 C1 C6 3_755 . . . 44.67(14) ?
Br2 Sn1 C1 C6 . . . . -135.33(14) ?
Br1 Sn1 C1 C6 . . . . -46.67(14) ?
Br1 Sn1 C1 C6 3_755 . . . 133.33(14) ?
C1 Sn1 C1 C2 3_755 . . . 0.00(7) ?
Br2 Sn1 C1 C2 3_755 . . . -131.72(15) ?
Br2 Sn1 C1 C2 . . . . 48.28(15) ?
Br1 Sn1 C1 C2 . . . . 136.94(15) ?
Br1 Sn1 C1 C2 3_755 . . . -43.06(15) ?
C6 C1 C2 C3 . . . . -1.5(3) ?
Sn1 C1 C2 C3 . . . . 174.92(14) ?
C1 C2 C3 C4 . . . . 0.5(3) ?
C2 C3 C4 C5 . . . . 0.9(3) ?
C2 C3 C4 C7 . . . . -178.05(19) ?
C3 C4 C5 C6 . . . . -1.1(3) ?
C7 C4 C5 C6 . . . . 177.77(18) ?
C2 C1 C6 C5 . . . . 1.2(3) ?
Sn1 C1 C6 C5 . . . . -175.23(14) ?
C4 C5 C6 C1 . . . . 0.1(3) ?
C12 N1 C8 C9 . . . . -1.1(3) ?
N1 C8 C9 C10 . . . . -0.4(3) ?
C14 N2 C10 C9 . . . . -177.10(19) ?
C13 N2 C10 C9 . . . . -0.9(3) ?
C14 N2 C10 C11 . . . . 2.9(3) ?
C13 N2 C10 C11 . . . . 179.12(18) ?
C8 C9 C10 N2 . . . . -178.0(2) ?
C8 C9 C10 C11 . . . . 2.0(3) ?
N2 C10 C11 C12 . . . . 177.86(18) ?
C9 C10 C11 C12 . . . . -2.1(3) ?
C8 N1 C12 C11 . . . . 1.0(3) ?
C10 C11 C12 N1 . . . . 0.7(3) ?
